data_4068526
loop_
_publ_author_name
'Shih, Wei-Chih'
'Wang, Chun-Han'
'Chang, Yang-Ting'
'Yap, Glenn P. A.'
'Ong, Tiow-Gan'

_publ_section_title
;
 Synthesis and Structure of an Amino-Linked N-Heterocyclic Carbene and the
 Reactivity of its Aluminum Adduct
;
_journal_issue 4
_journal_name_full Organometallics
_journal_page_first 1060
_journal_paper_doi 10.1021/om800917j
_journal_volume 28
_journal_year 2009
_chemical_formula_sum 'C31 H39 Al N2 O'
_chemical_formula_weight 482.62
_chemical_name_systematic
;
 ?
;
_space_group_IT_number 14
_symmetry_cell_setting monoclinic
_symmetry_space_group_name_Hall '-P 2yn'
_symmetry_space_group_name_H-M 'P 1 21/n 1'
_atom_sites_solution_hydrogens geom
_atom_sites_solution_primary direct
_atom_sites_solution_secondary difmap
_audit_creation_method SHELXL-97
_cell_angle_alpha 90.00
_cell_angle_beta 92.5880(10)
_cell_angle_gamma 90.00
_cell_formula_units_Z 4
_cell_length_a 9.5070(2)
_cell_length_b 15.8593(4)
_cell_length_c 19.3497(5)
_cell_measurement_reflns_used 2532
_cell_measurement_temperature 150(2)
_cell_measurement_theta_max 20.84
_cell_measurement_theta_min 2.47
_cell_volume 2914.46(12)
_computing_cell_refinement 'SAINT (Bruker, 2002)'
_computing_data_collection 'SMART (Bruker, 2002)'
_computing_data_reduction SAINT
_computing_molecular_graphics 'SHELXTL (Sheldrick, 2001)'
_computing_publication_material 'SHELXTL (Sheldrick, 2001)'
_computing_structure_refinement 'SHELXL-97 (Sheldrick, 1997)'
_computing_structure_solution 'SHELXS-97 (Sheldrick, 1990)'
_diffrn_ambient_temperature 150(2)
_diffrn_detector_area_resol_mean 836.6
_diffrn_measured_fraction_theta_full 0.995
_diffrn_measured_fraction_theta_max 0.994
_diffrn_measurement_device_type 'Bruker AXS APEX diffractometer'
_diffrn_measurement_method \w
_diffrn_radiation_monochromator graphite
_diffrn_radiation_source 'fine-focus sealed tube'
_diffrn_radiation_type MoK\a
_diffrn_radiation_wavelength 0.71073
_diffrn_reflns_av_R_equivalents 0.0693
_diffrn_reflns_av_sigmaI/netI 0.0774
_diffrn_reflns_limit_h_max 12
_diffrn_reflns_limit_h_min -9
_diffrn_reflns_limit_k_max 20
_diffrn_reflns_limit_k_min -20
_diffrn_reflns_limit_l_max 25
_diffrn_reflns_limit_l_min -24
_diffrn_reflns_number 26403
_diffrn_reflns_theta_full 25.00
_diffrn_reflns_theta_max 27.53
_diffrn_reflns_theta_min 1.66
_diffrn_standards_decay_% 1
_diffrn_standards_interval_count 0
_diffrn_standards_interval_time 0
_diffrn_standards_number 0
_exptl_absorpt_coefficient_mu 0.094
_exptl_absorpt_correction_type multi-scan
_exptl_absorpt_process_details 'SADABS (Sheldrick, 2003)'
_exptl_crystal_density_diffrn 1.100
_exptl_crystal_density_method 'not measured'
_exptl_crystal_F_000 1040
_refine_diff_density_max 0.292
_refine_diff_density_min -0.294
_refine_diff_density_rms 0.046
_refine_ls_extinction_method none
_refine_ls_goodness_of_fit_ref 1.022
_refine_ls_hydrogen_treatment constr
_refine_ls_matrix_type full
_refine_ls_number_parameters 325
_refine_ls_number_reflns 6678
_refine_ls_number_restraints 0
_refine_ls_restrained_S_all 1.022
_refine_ls_R_factor_all 0.1150
_refine_ls_R_factor_gt 0.0549
_refine_ls_shift/su_max 0.004
_refine_ls_shift/su_mean 0.000
_refine_ls_structure_factor_coef Fsqd
_refine_ls_weighting_details 'calc w=1/[\s^2^(Fo^2^)+(0.0622P)^2^+0.1597P] where P=(Fo^2^+2Fc^2^)/3'
_refine_ls_weighting_scheme calc
_refine_ls_wR_factor_gt 0.1257
_refine_ls_wR_factor_ref 0.1513
_reflns_number_gt 3694
_reflns_number_total 6678
_reflns_threshold_expression >2sigma(I)
_cod_data_source_file om800917j_si_003.cif
_cod_data_source_block i10453
_cod_depositor_comments
;
The following automatic conversions were performed:

'_symmetry_cell_setting' value 'Monoclinic' changed to 'monoclinic'
according to /home/saulius/struct/CIF-dictionaries/cif_core.dic
dictionary named 'cif_core.dic' version 2.4.2 from 2011-04-26.

Automatic conversion script
Id: cif_fix_values 1715 2011-07-08 13:25:40Z adriana 
;
_cod_original_sg_symbol_H-M P2(1)/n
_cod_database_code 4068526

loop_
_symmetry_equiv_pos_as_xyz
'x, y, z'
'-x+1/2, y+1/2, -z+1/2'
'-x, -y, -z'
'x-1/2, -y-1/2, z-1/2'

loop_
_atom_site_label
_atom_site_type_symbol
_atom_site_fract_x
_atom_site_fract_y
_atom_site_fract_z
_atom_site_U_iso_or_equiv
_atom_site_adp_type
_atom_site_occupancy
_atom_site_symmetry_multiplicity
_atom_site_calc_flag
_atom_site_refinement_flags
Al Al 0.31622(7) 0.78845(4) 0.22263(4) 0.0374(2) Uani 1 1 d .
O1 O 0.41903(14) 0.71214(9) 0.27148(8) 0.0372(4) Uani 1 1 d .
N1 N 0.51902(18) 0.55519(11) 0.33902(9) 0.0347(4) Uani 1 1 d .
N2 N 0.60823(18) 0.53176(11) 0.24034(9) 0.0349(4) Uani 1 1 d .
C1 C 0.5627(2) 0.59283(13) 0.28169(11) 0.0305(5) Uani 1 1 d .
C2 C 0.5384(3) 0.46916(14) 0.33329(13) 0.0476(6) Uani 1 1 d .
H2A H 0.5158 0.4280 0.3667 0.057 Uiso 1 1 calc R
C3 C 0.5945(3) 0.45408(14) 0.27231(12) 0.0463(6) Uani 1 1 d .
H3A H 0.6198 0.4007 0.2544 0.056 Uiso 1 1 calc R
C4 C 0.5567(2) 0.61684(14) 0.45396(11) 0.0350(5) Uani 1 1 d .
C5 C 0.5000(2) 0.65532(14) 0.51112(12) 0.0379(5) Uani 1 1 d .
H5A H 0.5615 0.6726 0.5485 0.045 Uiso 1 1 calc R
C6 C 0.3561(2) 0.66921(14) 0.51513(12) 0.0404(6) Uani 1 1 d .
C7 C 0.2672(2) 0.64308(15) 0.46023(13) 0.0420(6) Uani 1 1 d .
H7A H 0.1686 0.6511 0.4631 0.050 Uiso 1 1 calc R
C8 C 0.3175(2) 0.60586(15) 0.40174(12) 0.0402(6) Uani 1 1 d .
C9 C 0.4625(2) 0.59482(14) 0.39967(11) 0.0352(5) Uani 1 1 d .
C10 C 0.7119(2) 0.59915(16) 0.45301(12) 0.0450(6) Uani 1 1 d .
H10A H 0.7272 0.5382 0.4502 0.068 Uiso 1 1 calc R
H10B H 0.7588 0.6210 0.4954 0.068 Uiso 1 1 calc R
H10C H 0.7509 0.6267 0.4128 0.068 Uiso 1 1 calc R
C11 C 0.2964(3) 0.70968(16) 0.57812(13) 0.0518(7) Uani 1 1 d .
H11A H 0.2153 0.7448 0.5639 0.078 Uiso 1 1 calc R
H11B H 0.3687 0.7448 0.6015 0.078 Uiso 1 1 calc R
H11C H 0.2664 0.6657 0.6098 0.078 Uiso 1 1 calc R
C12 C 0.2189(2) 0.57680(17) 0.34314(13) 0.0518(7) Uani 1 1 d .
H12A H 0.1221 0.5926 0.3529 0.078 Uiso 1 1 calc R
H12B H 0.2251 0.5154 0.3385 0.078 Uiso 1 1 calc R
H12C H 0.2453 0.6035 0.3000 0.078 Uiso 1 1 calc R
C13 C 0.5835(2) 0.55973(13) 0.11592(11) 0.0355(5) Uani 1 1 d .
C14 C 0.6481(3) 0.57256(14) 0.05415(12) 0.0418(6) Uani 1 1 d .
H14A H 0.5912 0.5827 0.0134 0.050 Uiso 1 1 calc R
C15 C 0.7938(3) 0.57103(14) 0.04983(12) 0.0442(6) Uani 1 1 d .
C16 C 0.8757(3) 0.55362(15) 0.10936(13) 0.0445(6) Uani 1 1 d .
H16A H 0.9752 0.5519 0.1067 0.053 Uiso 1 1 calc R
C17 C 0.8173(2) 0.53871(14) 0.17213(12) 0.0387(6) Uani 1 1 d .
C18 C 0.6714(2) 0.54414(13) 0.17429(11) 0.0342(5) Uani 1 1 d .
C19 C 0.4254(2) 0.56380(16) 0.11965(13) 0.0467(6) Uani 1 1 d .
H19A H 0.3827 0.5707 0.0730 0.070 Uiso 1 1 calc R
H19B H 0.3999 0.6118 0.1484 0.070 Uiso 1 1 calc R
H19C H 0.3911 0.5115 0.1400 0.070 Uiso 1 1 calc R
C20 C 0.8608(3) 0.59075(19) -0.01747(14) 0.0660(8) Uani 1 1 d .
H20A H 0.9630 0.5835 -0.0118 0.099 Uiso 1 1 calc R
H20B H 0.8395 0.6491 -0.0308 0.099 Uiso 1 1 calc R
H20C H 0.8234 0.5525 -0.0536 0.099 Uiso 1 1 calc R
C21 C 0.9087(3) 0.51633(17) 0.23487(13) 0.0537(7) Uani 1 1 d .
H21A H 0.8722 0.5438 0.2757 0.080 Uiso 1 1 calc R
H21B H 1.0052 0.5355 0.2284 0.080 Uiso 1 1 calc R
H21C H 0.9083 0.4551 0.2414 0.080 Uiso 1 1 calc R
C22 C 0.5551(2) 0.68605(13) 0.26412(11) 0.0309(5) Uani 1 1 d .
H22A H 0.5777 0.6930 0.2145 0.037 Uiso 1 1 calc R
C23 C 0.4298(3) 0.83060(16) 0.14605(13) 0.0530(7) Uani 1 1 d .
H23A H 0.5194 0.8529 0.1651 0.080 Uiso 1 1 calc R
H23B H 0.3779 0.8754 0.1211 0.080 Uiso 1 1 calc R
H23C H 0.4479 0.7842 0.1142 0.080 Uiso 1 1 calc R
C24 C 0.2656(2) 0.87668(16) 0.29032(13) 0.0500(7) Uani 1 1 d .
H24A H 0.3515 0.9038 0.3093 0.075 Uiso 1 1 calc R
H24B H 0.2152 0.8507 0.3279 0.075 Uiso 1 1 calc R
H24C H 0.2051 0.9190 0.2670 0.075 Uiso 1 1 calc R
C25 C 0.1458(2) 0.72898(18) 0.18430(14) 0.0584(8) Uani 1 1 d .
H25A H 0.1170 0.6861 0.2172 0.088 Uiso 1 1 calc R
H25B H 0.1671 0.7019 0.1405 0.088 Uiso 1 1 calc R
H25C H 0.0692 0.7697 0.1763 0.088 Uiso 1 1 calc R
C27 C 0.8070(2) 0.72772(14) 0.29481(12) 0.0388(6) Uani 1 1 d .
H27A H 0.8345 0.6943 0.2570 0.047 Uiso 1 1 calc R
C28 C 0.9084(3) 0.76882(16) 0.33578(14) 0.0504(7) Uani 1 1 d .
H28A H 1.0052 0.7628 0.3267 0.060 Uiso 1 1 calc R
C29 C 0.8685(3) 0.81838(16) 0.38966(15) 0.0568(7) Uani 1 1 d .
H29A H 0.9379 0.8464 0.4180 0.068 Uiso 1 1 calc R
C30 C 0.7278(3) 0.82762(16) 0.40272(14) 0.0534(7) Uani 1 1 d .
H30A H 0.7007 0.8626 0.4397 0.064 Uiso 1 1 calc R
C31 C 0.6256(2) 0.78597(14) 0.36194(12) 0.0403(6) Uani 1 1 d .
H31A H 0.5288 0.7927 0.3709 0.048 Uiso 1 1 calc R
C32 C 0.6650(2) 0.73492(12) 0.30847(11) 0.0302(5) Uani 1 1 d .

loop_
_atom_site_aniso_label
_atom_site_aniso_U_11
_atom_site_aniso_U_22
_atom_site_aniso_U_33
_atom_site_aniso_U_23
_atom_site_aniso_U_13
_atom_site_aniso_U_12
Al 0.0318(4) 0.0403(4) 0.0399(4) 0.0057(3) -0.0014(3) 0.0046(3)
O1 0.0315(8) 0.0402(9) 0.0399(10) 0.0075(7) 0.0011(7) 0.0046(7)
N1 0.0457(11) 0.0313(10) 0.0271(10) 0.0036(8) 0.0013(9) -0.0018(8)
N2 0.0490(11) 0.0293(10) 0.0261(10) -0.0007(8) -0.0006(9) 0.0015(8)
C1 0.0344(11) 0.0315(12) 0.0251(12) 0.0031(9) -0.0039(9) -0.0022(9)
C2 0.0751(18) 0.0295(13) 0.0381(15) 0.0068(10) 0.0025(13) -0.0022(12)
C3 0.0766(18) 0.0256(12) 0.0366(15) 0.0035(10) 0.0024(13) 0.0022(12)
C4 0.0403(12) 0.0349(12) 0.0299(13) 0.0080(10) 0.0031(10) 0.0011(10)
C5 0.0460(13) 0.0398(14) 0.0277(13) 0.0042(10) -0.0006(11) -0.0022(10)
C6 0.0482(14) 0.0385(14) 0.0350(14) 0.0073(10) 0.0085(12) 0.0017(11)
C7 0.0405(13) 0.0429(14) 0.0431(15) 0.0088(11) 0.0062(12) -0.0031(11)
C8 0.0445(14) 0.0414(14) 0.0343(14) 0.0097(11) -0.0011(11) -0.0069(11)
C9 0.0464(13) 0.0332(12) 0.0263(12) 0.0052(9) 0.0037(11) 0.0006(10)
C10 0.0453(14) 0.0537(16) 0.0358(14) 0.0029(11) -0.0027(11) 0.0037(11)
C11 0.0567(15) 0.0528(17) 0.0467(16) 0.0030(12) 0.0094(13) 0.0081(13)
C12 0.0471(14) 0.0621(18) 0.0457(16) 0.0039(13) -0.0034(12) -0.0136(12)
C13 0.0473(13) 0.0292(12) 0.0296(13) -0.0022(9) -0.0029(11) -0.0033(9)
C14 0.0596(16) 0.0368(13) 0.0283(13) -0.0013(10) -0.0046(12) -0.0044(11)
C15 0.0600(16) 0.0366(14) 0.0368(15) -0.0051(11) 0.0120(13) -0.0031(11)
C16 0.0446(14) 0.0442(15) 0.0449(16) -0.0094(11) 0.0065(12) 0.0063(11)
C17 0.0462(14) 0.0336(13) 0.0360(14) -0.0085(10) -0.0021(11) 0.0066(10)
C18 0.0495(14) 0.0275(12) 0.0256(12) -0.0018(9) 0.0025(11) -0.0004(10)
C19 0.0448(14) 0.0517(16) 0.0427(15) 0.0012(12) -0.0056(11) -0.0091(11)
C20 0.085(2) 0.067(2) 0.0477(18) -0.0017(14) 0.0240(16) -0.0056(16)
C21 0.0527(15) 0.0577(17) 0.0496(17) -0.0042(13) -0.0081(13) 0.0165(12)
C22 0.0337(12) 0.0298(12) 0.0288(12) 0.0030(9) -0.0005(10) 0.0025(9)
C23 0.0564(15) 0.0543(17) 0.0488(17) 0.0072(13) 0.0068(13) 0.0041(13)
C24 0.0465(14) 0.0527(16) 0.0509(17) 0.0039(13) 0.0042(12) 0.0095(12)
C25 0.0414(14) 0.079(2) 0.0537(18) 0.0120(15) -0.0103(13) -0.0009(13)
C27 0.0398(13) 0.0348(13) 0.0417(14) 0.0039(10) 0.0030(11) -0.0030(10)
C28 0.0400(13) 0.0463(16) 0.0639(19) 0.0085(13) -0.0070(13) -0.0104(11)
C29 0.0615(18) 0.0446(16) 0.062(2) 0.0016(14) -0.0227(15) -0.0129(13)
C30 0.0734(19) 0.0388(15) 0.0468(17) -0.0134(12) -0.0108(14) 0.0031(13)
C31 0.0454(13) 0.0342(13) 0.0409(15) -0.0024(10) -0.0012(11) 0.0057(10)
C32 0.0341(11) 0.0234(11) 0.0330(13) 0.0039(9) 0.0002(10) 0.0010(9)

loop_
_atom_type_symbol
_atom_type_description
_atom_type_scat_dispersion_real
_atom_type_scat_dispersion_imag
_atom_type_scat_source
C C 0.0033 0.0016 'International Tables Vol C Tables 4.2.6.8 and 6.1.1.4'
H H 0.0000 0.0000 'International Tables Vol C Tables 4.2.6.8 and 6.1.1.4'
N N 0.0061 0.0033 'International Tables Vol C Tables 4.2.6.8 and 6.1.1.4'
O O 0.0106 0.0060 'International Tables Vol C Tables 4.2.6.8 and 6.1.1.4'
Al Al 0.0645 0.0514 'International Tables Vol C Tables 4.2.6.8 and 6.1.1.4'

loop_
_geom_angle_atom_site_label_1
_geom_angle_atom_site_label_2
_geom_angle_atom_site_label_3
_geom_angle
O1 Al C23 108.52(9)
O1 Al C25 106.94(10)
C23 Al C25 110.00(11)
O1 Al C24 105.61(9)
C23 Al C24 114.18(11)
C25 Al C24 111.20(11)
C22 O1 Al 129.91(13)
C1 N1 C2 109.00(18)
C1 N1 C9 127.87(18)
C2 N1 C9 123.12(18)
C1 N2 C3 109.63(18)
C1 N2 C18 125.88(18)
C3 N2 C18 124.37(18)
N2 C1 N1 107.00(18)
N2 C1 C22 125.68(19)
N1 C1 C22 127.23(19)
C3 C2 N1 107.9(2)
C2 C3 N2 106.5(2)
C5 C4 C9 116.72(19)
C5 C4 C10 120.5(2)
C9 C4 C10 122.8(2)
C6 C5 C4 122.0(2)
C5 C6 C7 118.4(2)
C5 C6 C11 121.2(2)
C7 C6 C11 120.4(2)
C8 C7 C6 122.2(2)
C7 C8 C9 117.2(2)
C7 C8 C12 121.3(2)
C9 C8 C12 121.5(2)
C8 C9 C4 123.4(2)
C8 C9 N1 118.67(19)
C4 C9 N1 117.89(19)
C14 C13 C18 116.9(2)
C14 C13 C19 121.2(2)
C18 C13 C19 122.0(2)
C13 C14 C15 122.1(2)
C16 C15 C14 118.4(2)
C16 C15 C20 121.0(2)
C14 C15 C20 120.6(2)
C17 C16 C15 122.2(2)
C16 C17 C18 117.2(2)
C16 C17 C21 120.7(2)
C18 C17 C21 122.1(2)
C17 C18 C13 123.2(2)
C17 C18 N2 118.08(19)
C13 C18 N2 118.72(19)
O1 C22 C1 107.82(16)
O1 C22 C32 114.31(17)
C1 C22 C32 110.06(16)
C28 C27 C32 120.6(2)
C29 C28 C27 119.7(2)
C28 C29 C30 120.2(2)
C29 C30 C31 120.2(2)
C32 C31 C30 119.9(2)
C31 C32 C27 119.3(2)
C31 C32 C22 121.05(18)
C27 C32 C22 119.66(19)

loop_
_geom_bond_atom_site_label_1
_geom_bond_atom_site_label_2
_geom_bond_distance
Al O1 1.7972(15)
Al C23 1.988(2)
Al C25 1.989(2)
Al C24 1.990(3)
O1 C22 1.372(2)
N1 C1 1.342(3)
N1 C2 1.382(3)
N1 C9 1.455(3)
N2 C1 1.341(3)
N2 C3 1.387(3)
N2 C18 1.450(3)
C1 C22 1.518(3)
C2 C3 1.338(3)
C4 C5 1.393(3)
C4 C9 1.394(3)
C4 C10 1.503(3)
C5 C6 1.392(3)
C6 C7 1.390(3)
C6 C11 1.510(3)
C7 C8 1.381(3)
C8 C9 1.392(3)
C8 C12 1.511(3)
C13 C14 1.383(3)
C13 C18 1.396(3)
C13 C19 1.509(3)
C14 C15 1.392(3)
C15 C16 1.388(3)
C15 C20 1.508(3)
C16 C17 1.378(3)
C17 C18 1.393(3)
C17 C21 1.503(3)
C22 C32 1.532(3)
C27 C28 1.383(3)
C27 C32 1.392(3)
C28 C29 1.373(4)
C29 C30 1.380(4)
C30 C31 1.391(3)
C31 C32 1.379(3)

loop_
_geom_torsion_atom_site_label_1
_geom_torsion_atom_site_label_2
_geom_torsion_atom_site_label_3
_geom_torsion_atom_site_label_4
_geom_torsion
C23 Al O1 C22 3.2(2)
C25 Al O1 C22 121.87(18)
C24 Al O1 C22 -119.60(18)
C3 N2 C1 N1 -0.6(2)
C18 N2 C1 N1 -176.69(18)
C3 N2 C1 C22 -177.42(19)
C18 N2 C1 C22 6.4(3)
C2 N1 C1 N2 0.2(2)
C9 N1 C1 N2 179.01(18)
C2 N1 C1 C22 177.0(2)
C9 N1 C1 C22 -4.2(3)
C1 N1 C2 C3 0.2(3)
C9 N1 C2 C3 -178.7(2)
N1 C2 C3 N2 -0.5(3)
C1 N2 C3 C2 0.7(3)
C18 N2 C3 C2 176.9(2)
C9 C4 C5 C6 1.7(3)
C10 C4 C5 C6 -177.0(2)
C4 C5 C6 C7 0.4(3)
C4 C5 C6 C11 178.9(2)
C5 C6 C7 C8 -1.5(3)
C11 C6 C7 C8 180.0(2)
C6 C7 C8 C9 0.3(3)
C6 C7 C8 C12 179.1(2)
C7 C8 C9 C4 2.1(3)
C12 C8 C9 C4 -176.7(2)
C7 C8 C9 N1 179.53(19)
C12 C8 C9 N1 0.7(3)
C5 C4 C9 C8 -3.1(3)
C10 C4 C9 C8 175.7(2)
C5 C4 C9 N1 179.47(18)
C10 C4 C9 N1 -1.8(3)
C1 N1 C9 C8 91.4(3)
C2 N1 C9 C8 -90.0(3)
C1 N1 C9 C4 -91.0(3)
C2 N1 C9 C4 87.6(3)
C18 C13 C14 C15 -0.7(3)
C19 C13 C14 C15 178.5(2)
C13 C14 C15 C16 1.9(3)
C13 C14 C15 C20 -176.1(2)
C14 C15 C16 C17 -0.6(3)
C20 C15 C16 C17 177.4(2)
C15 C16 C17 C18 -1.8(3)
C15 C16 C17 C21 177.3(2)
C16 C17 C18 C13 3.1(3)
C21 C17 C18 C13 -176.0(2)
C16 C17 C18 N2 -177.76(19)
C21 C17 C18 N2 3.1(3)
C14 C13 C18 C17 -1.9(3)
C19 C13 C18 C17 178.9(2)
C14 C13 C18 N2 178.96(19)
C19 C13 C18 N2 -0.2(3)
C1 N2 C18 C17 101.0(2)
C3 N2 C18 C17 -74.6(3)
C1 N2 C18 C13 -79.9(3)
C3 N2 C18 C13 104.5(2)
Al O1 C22 C1 -144.76(15)
Al O1 C22 C32 92.5(2)
N2 C1 C22 O1 124.1(2)
N1 C1 C22 O1 -52.2(3)
N2 C1 C22 C32 -110.6(2)
N1 C1 C22 C32 73.1(3)
C32 C27 C28 C29 -1.2(4)
C27 C28 C29 C30 -0.4(4)
C28 C29 C30 C31 0.8(4)
C29 C30 C31 C32 0.3(4)
C30 C31 C32 C27 -1.8(3)
C30 C31 C32 C22 178.1(2)
C28 C27 C32 C31 2.3(3)
C28 C27 C32 C22 -177.6(2)
O1 C22 C32 C31 14.2(3)
C1 C22 C32 C31 -107.2(2)
O1 C22 C32 C27 -165.88(18)
C1 C22 C32 C27 72.6(2)
